data_4336392
loop_
_publ_author_name
'Caleb F. Harris'
'Dileep A. K. Vezzu'
'Libero Bartolotti'
'Paul D. Boyle'
'Shouquan Huo'

_publ_contact_author_address
;
Department of Chemistry
East Carolina University
Greenville, NC 27858
;
_publ_contact_author_email huos@ecu.edu
_publ_contact_author_fax 252-3286210
_publ_contact_author_name 'Shouquan Huo'
_publ_contact_author_phone 252-328-9784
_publ_section_title
;
 Synthesis, Structure, Photophysics, and a DFT Study of Phosphorescent
 C*N^N- and C^N^N-Coordinated Platinum Complexes
;
_journal_name_full 'Inorganic Chemistry'
_journal_page_first 11711
_journal_page_last 11722
_journal_paper_doi 10.1021/ic400732g
_journal_volume 52
_journal_year 2013
_chemical_formula_sum 'C22 H15 N3 Pt'
_chemical_formula_weight 516.46
_chemical_name_systematic
; 
 ? 
;
_space_group_IT_number 2
_symmetry_cell_setting triclinic
_symmetry_space_group_name_Hall '-P 1'
_symmetry_space_group_name_H-M 'P -1'
_atom_sites_solution_hydrogens geom
_atom_sites_solution_primary direct
_atom_sites_solution_secondary difmap
_audit_creation_method SHELXL-97
_cell_angle_alpha 80.170(13)
_cell_angle_beta 82.194(4)
_cell_angle_gamma 89.536(5)
_cell_formula_units_Z 4
_cell_length_a 10.6293(16)
_cell_length_b 11.838(2)
_cell_length_c 14.037(2)
_cell_measurement_reflns_used 3587
_cell_measurement_temperature 110
_cell_measurement_theta_max 28.77
_cell_measurement_theta_min 3.28
_cell_volume 1724.0(5)
_computing_cell_refinement SAINT
_computing_data_collection Apex2
_computing_data_reduction SAINT
_computing_molecular_graphics NRCVAX
_computing_publication_material cif2tables.py
_computing_structure_refinement XL
_computing_structure_solution XS
_diffrn_ambient_temperature 110
_diffrn_measured_fraction_theta_full 0.980
_diffrn_measured_fraction_theta_max 0.914
_diffrn_measurement_device_type 'Bruker-Nonius Kappa Axis X8 Apex2'
_diffrn_measurement_method 'omega and phi scans'
_diffrn_radiation_monochromator graphite
_diffrn_radiation_source 'fine-focus sealed tube'
_diffrn_radiation_type MoK\a
_diffrn_radiation_wavelength 0.71073
_diffrn_reflns_av_R_equivalents 0.0000
_diffrn_reflns_av_sigmaI/netI 0.0899
_diffrn_reflns_limit_h_max 18
_diffrn_reflns_limit_h_min -18
_diffrn_reflns_limit_k_max 21
_diffrn_reflns_limit_k_min -20
_diffrn_reflns_limit_l_max 24
_diffrn_reflns_limit_l_min 0
_diffrn_reflns_number 35073
_diffrn_reflns_theta_full 36.25
_diffrn_reflns_theta_max 39.71
_diffrn_reflns_theta_min 1.75
_exptl_absorpt_coefficient_mu 8.149
_exptl_absorpt_correction_T_max 0.5115
_exptl_absorpt_correction_T_min 0.3725
_exptl_absorpt_correction_type multi-scan
_exptl_absorpt_process_details TWINABS
_exptl_crystal_colour yellow
_exptl_crystal_density_diffrn 1.990
_exptl_crystal_description prism
_exptl_crystal_F_000 984
_exptl_crystal_size_max 0.15
_exptl_crystal_size_mid 0.11
_exptl_crystal_size_min 0.10
_refine_diff_density_max 5.337
_refine_diff_density_min -4.707
_refine_diff_density_rms 0.319
_refine_ls_extinction_method none
_refine_ls_goodness_of_fit_ref 1.024
_refine_ls_hydrogen_treatment constr
_refine_ls_matrix_type full
_refine_ls_number_parameters 470
_refine_ls_number_reflns 35073
_refine_ls_number_restraints 0
_refine_ls_restrained_S_all 1.024
_refine_ls_R_factor_all 0.1078
_refine_ls_R_factor_gt 0.0559
_refine_ls_shift/su_max 0.001
_refine_ls_shift/su_mean 0.000
_refine_ls_structure_factor_coef Fsqd
_refine_ls_weighting_details 'calc w=1/[\s^2^(Fo^2^)+(0.0804P)^2^+61.9881P] where P=(Fo^2^+2Fc^2^)/3'
_refine_ls_weighting_scheme calc
_refine_ls_wR_factor_gt 0.1251
_refine_ls_wR_factor_ref 0.1676
_reflns_number_gt 21113
_reflns_number_total 35073
_reflns_threshold_expression >2sigma(I)
_cod_data_source_file ic400732g_si_002_1.cif
_cod_data_source_block 3b
_cod_original_cell_volume 1724.1(5)
_cod_database_code 4336392

loop_
_symmetry_equiv_pos_as_xyz
'x, y, z'
'-x, -y, -z'

loop_
_atom_site_label
_atom_site_type_symbol
_atom_site_fract_x
_atom_site_fract_y
_atom_site_fract_z
_atom_site_U_iso_or_equiv
_atom_site_adp_type
_atom_site_occupancy
_atom_site_symmetry_multiplicity
_atom_site_calc_flag
_atom_site_refinement_flags
Pt1 Pt 0.55115(3) 0.10864(3) 0.65394(2) 0.02115(7) Uani 1 1 d .
N1A N 0.6840(7) 0.0450(6) 0.5652(6) 0.0226(13) Uani 1 1 d .
N2A N 0.5756(6) 0.1314(6) 0.4432(6) 0.0215(13) Uani 1 1 d .
N3A N 0.4953(7) 0.1687(6) 0.5168(6) 0.0233(13) Uani 1 1 d .
C1A C 0.6505(8) 0.0274(7) 0.7540(7) 0.0233(15) Uani 1 1 d .
C2A C 0.6316(10) 0.0178(9) 0.8558(8) 0.0291(18) Uani 1 1 d .
H2A H 0.5640 0.0579 0.8860 0.035 Uiso 1 1 calc R
C3A C 0.7097(11) -0.0493(9) 0.9136(8) 0.035(2) Uani 1 1 d .
H3A H 0.6948 -0.0546 0.9825 0.042 Uiso 1 1 calc R
C4A C 0.8096(11) -0.1087(10) 0.8714(8) 0.036(2) Uani 1 1 d .
H4A H 0.8611 -0.1559 0.9118 0.043 Uiso 1 1 calc R
C5A C 0.8347(10) -0.0994(9) 0.7702(8) 0.0293(18) Uani 1 1 d .
H5A H 0.9044 -0.1382 0.7412 0.035 Uiso 1 1 calc R
C6A C 0.7559(8) -0.0323(7) 0.7123(7) 0.0235(15) Uani 1 1 d .
C7A C 0.7728(8) -0.0226(7) 0.6061(7) 0.0229(15) Uani 1 1 d .
C8A C 0.8631(8) -0.0738(8) 0.5443(8) 0.0252(16) Uani 1 1 d .
H8A H 0.9277 -0.1204 0.5704 0.030 Uiso 1 1 calc R
C9A C 0.8566(8) -0.0554(8) 0.4451(8) 0.0264(17) Uani 1 1 d .
H9A H 0.9180 -0.0895 0.4034 0.032 Uiso 1 1 calc R
C10A C 0.7629(8) 0.0115(8) 0.4045(7) 0.0253(16) Uani 1 1 d .
H10A H 0.7569 0.0224 0.3367 0.030 Uiso 1 1 calc R
C11A C 0.6784(8) 0.0616(7) 0.4693(7) 0.0223(15) Uani 1 1 d .
C12A C 0.5359(8) 0.1660(8) 0.3552(7) 0.0251(16) Uani 1 1 d .
H12A H 0.5747 0.1487 0.2944 0.030 Uiso 1 1 calc R
C13A C 0.4297(8) 0.2305(8) 0.3700(7) 0.0261(17) Uani 1 1 d .
H13A H 0.3813 0.2680 0.3221 0.031 Uiso 1 1 calc R
C14A C 0.4078(8) 0.2292(8) 0.4710(7) 0.0251(16) Uani 1 1 d .
H14A H 0.3392 0.2667 0.5029 0.030 Uiso 1 1 calc R
C15A C 0.4131(9) 0.1609(8) 0.7416(7) 0.0264(16) Uani 1 1 d .
C16A C 0.3204(9) 0.1897(8) 0.7926(7) 0.0257(16) Uani 1 1 d .
C17A C 0.2078(8) 0.2264(8) 0.8486(7) 0.0249(16) Uani 1 1 d .
C18A C 0.0972(9) 0.1586(9) 0.8717(7) 0.0284(18) Uani 1 1 d .
H18A H 0.0970 0.0848 0.8538 0.034 Uiso 1 1 calc R
C19A C -0.0119(10) 0.1976(10) 0.9204(8) 0.033(2) Uani 1 1 d .
H19A H -0.0859 0.1500 0.9357 0.040 Uiso 1 1 calc R
C20A C -0.0147(10) 0.3035(10) 0.9467(8) 0.037(2) Uani 1 1 d .
H20A H -0.0907 0.3301 0.9790 0.044 Uiso 1 1 calc R
C21A C 0.0944(11) 0.3721(10) 0.9260(9) 0.037(2) Uani 1 1 d .
H21A H 0.0933 0.4457 0.9445 0.044 Uiso 1 1 calc R
C22A C 0.2052(10) 0.3331(8) 0.8781(7) 0.0289(18) Uani 1 1 d .
H22A H 0.2800 0.3797 0.8654 0.035 Uiso 1 1 calc R
Pt2 Pt 1.08484(3) 0.38217(3) 0.37514(2) 0.02102(7) Uani 1 1 d .
N1B N 1.1984(7) 0.4478(6) 0.4541(6) 0.0214(13) Uani 1 1 d .
N2B N 1.0601(7) 0.3639(6) 0.5860(6) 0.0219(13) Uani 1 1 d .
N3B N 0.9934(7) 0.3264(7) 0.5186(6) 0.0243(14) Uani 1 1 d .
C1B C 1.2112(8) 0.4570(8) 0.2672(7) 0.0239(15) Uani 1 1 d .
C2B C 1.2195(10) 0.4585(10) 0.1667(8) 0.032(2) Uani 1 1 d .
H2B H 1.1594 0.4158 0.1425 0.038 Uiso 1 1 calc R
C3B C 1.3139(11) 0.5213(11) 0.1017(8) 0.038(2) Uani 1 1 d .
H3B H 1.3172 0.5213 0.0337 0.045 Uiso 1 1 calc R
C4B C 1.4036(10) 0.5841(11) 0.1347(9) 0.038(2) Uani 1 1 d .
H4B H 1.4665 0.6281 0.0892 0.046 Uiso 1 1 calc R
C5B C 1.4020(9) 0.5828(9) 0.2339(8) 0.0310(19) Uani 1 1 d .
H5B H 1.4644 0.6245 0.2566 0.037 Uiso 1 1 calc R
C6B C 1.3073(8) 0.5195(8) 0.3000(7) 0.0262(16) Uani 1 1 d .
C7B C 1.2970(8) 0.5157(7) 0.4053(7) 0.0233(15) Uani 1 1 d .
C8B C 1.3700(8) 0.5707(8) 0.4596(8) 0.0264(17) Uani 1 1 d .
H8B H 1.4401 0.6182 0.4276 0.032 Uiso 1 1 calc R
C9B C 1.3404(9) 0.5559(9) 0.5600(8) 0.0287(18) Uani 1 1 d .
H9B H 1.3903 0.5944 0.5961 0.034 Uiso 1 1 calc R
C10B C 1.2388(9) 0.4858(8) 0.6097(7) 0.0263(16) Uani 1 1 d .
H10B H 1.2188 0.4743 0.6787 0.032 Uiso 1 1 calc R
C11B C 1.1682(8) 0.4336(7) 0.5512(7) 0.0223(14) Uani 1 1 d .
C12B C 1.0015(9) 0.3276(8) 0.6781(7) 0.0260(16) Uani 1 1 d .
H12B H 1.0284 0.3432 0.7364 0.031 Uiso 1 1 calc R
C13B C 0.8965(9) 0.2644(8) 0.6717(8) 0.0307(19) Uani 1 1 d .
H13B H 0.8371 0.2272 0.7242 0.037 Uiso 1 1 calc R
C14B C 0.8948(8) 0.2658(8) 0.5717(8) 0.0276(17) Uani 1 1 d .
H14B H 0.8321 0.2286 0.5453 0.033 Uiso 1 1 calc R
C15B C 0.9673(8) 0.3306(8) 0.2952(7) 0.0241(15) Uani 1 1 d .
C16B C 0.8886(8) 0.3057(8) 0.2467(7) 0.0242(15) Uani 1 1 d .
C17B C 0.7922(9) 0.2748(8) 0.1935(6) 0.0245(15) Uani 1 1 d .
C18B C 0.7971(11) 0.1709(9) 0.1592(8) 0.033(2) Uani 1 1 d .
H18B H 0.8674 0.1219 0.1679 0.039 Uiso 1 1 calc R
C19B C 0.6986(13) 0.1383(11) 0.1121(9) 0.042(3) Uani 1 1 d .
H19B H 0.7019 0.0669 0.0897 0.050 Uiso 1 1 calc R
C20B C 0.5972(14) 0.2092(11) 0.0980(9) 0.046(3) Uani 1 1 d .
H20B H 0.5303 0.1861 0.0668 0.056 Uiso 1 1 calc R
C21B C 0.5925(11) 0.3138(10) 0.1291(9) 0.037(2) Uani 1 1 d .
H21B H 0.5232 0.3633 0.1181 0.044 Uiso 1 1 calc R
C22B C 0.6891(9) 0.3470(8) 0.1766(7) 0.0275(17) Uani 1 1 d .
H22B H 0.6853 0.4191 0.1978 0.033 Uiso 1 1 calc R

loop_
_atom_site_aniso_label
_atom_site_aniso_U_11
_atom_site_aniso_U_22
_atom_site_aniso_U_33
_atom_site_aniso_U_23
_atom_site_aniso_U_13
_atom_site_aniso_U_12
Pt1 0.01966(13) 0.01699(13) 0.02666(16) -0.00417(11) -0.00221(11) 0.00294(9)
N1A 0.020(3) 0.017(3) 0.031(4) -0.003(3) -0.004(3) 0.001(2)
N2A 0.018(3) 0.019(3) 0.027(3) 0.000(3) -0.003(2) 0.001(2)
N3A 0.020(3) 0.019(3) 0.030(4) -0.004(3) -0.005(3) 0.004(2)
C1A 0.023(3) 0.017(3) 0.029(4) -0.002(3) -0.006(3) 0.003(3)
C2A 0.034(4) 0.028(4) 0.028(4) -0.011(4) -0.006(3) 0.006(3)
C3A 0.046(6) 0.031(5) 0.032(5) -0.009(4) -0.017(4) 0.007(4)
C4A 0.042(5) 0.035(5) 0.034(5) -0.005(4) -0.019(4) 0.008(4)
C5A 0.033(4) 0.026(4) 0.032(5) -0.008(4) -0.013(4) 0.007(3)
C6A 0.023(3) 0.019(3) 0.028(4) -0.004(3) -0.005(3) 0.002(3)
C7A 0.023(3) 0.016(3) 0.029(4) -0.002(3) -0.005(3) 0.000(3)
C8A 0.021(3) 0.019(3) 0.035(5) -0.003(3) -0.004(3) 0.003(3)
C9A 0.021(3) 0.024(4) 0.031(5) -0.002(3) 0.001(3) 0.004(3)
C10A 0.023(4) 0.022(4) 0.028(4) 0.000(3) 0.001(3) 0.004(3)
C11A 0.020(3) 0.016(3) 0.030(4) 0.000(3) -0.004(3) 0.001(2)
C12A 0.025(4) 0.021(4) 0.028(4) 0.000(3) -0.002(3) -0.003(3)
C13A 0.024(4) 0.021(4) 0.032(4) 0.005(3) -0.010(3) 0.002(3)
C14A 0.020(3) 0.020(3) 0.034(4) -0.001(3) -0.005(3) 0.004(3)
C15A 0.026(4) 0.023(4) 0.031(4) -0.005(3) -0.005(3) 0.003(3)
C16A 0.026(4) 0.021(4) 0.029(4) -0.002(3) -0.006(3) 0.004(3)
C17A 0.023(3) 0.026(4) 0.026(4) -0.006(3) -0.003(3) 0.007(3)
C18A 0.029(4) 0.025(4) 0.028(4) 0.001(3) -0.001(3) 0.001(3)
C19A 0.029(4) 0.037(5) 0.028(4) 0.005(4) 0.001(3) 0.006(4)
C20A 0.035(5) 0.040(6) 0.029(5) 0.001(4) 0.008(4) 0.014(4)
C21A 0.045(6) 0.032(5) 0.032(5) -0.009(4) 0.000(4) 0.016(4)
C22A 0.033(4) 0.022(4) 0.029(4) -0.003(3) 0.005(3) 0.004(3)
Pt2 0.02085(13) 0.01830(13) 0.02515(15) -0.00495(11) -0.00620(11) 0.00347(10)
N1B 0.020(3) 0.018(3) 0.027(3) -0.004(3) -0.006(2) 0.005(2)
N2B 0.021(3) 0.019(3) 0.026(3) -0.003(3) -0.005(2) 0.003(2)
N3B 0.023(3) 0.021(3) 0.031(4) -0.007(3) -0.009(3) 0.003(2)
C1B 0.024(4) 0.022(4) 0.025(4) -0.002(3) -0.006(3) 0.007(3)
C2B 0.030(4) 0.036(5) 0.029(5) -0.001(4) -0.006(3) 0.001(4)
C3B 0.040(5) 0.043(6) 0.028(5) 0.005(4) -0.009(4) -0.003(4)
C4B 0.032(5) 0.048(7) 0.031(5) 0.004(5) -0.001(4) -0.007(4)
C5B 0.028(4) 0.029(5) 0.034(5) 0.003(4) -0.004(3) -0.004(3)
C6B 0.024(4) 0.020(4) 0.032(4) 0.000(3) -0.002(3) 0.004(3)
C7B 0.022(3) 0.017(3) 0.031(4) -0.004(3) -0.006(3) 0.002(3)
C8B 0.020(3) 0.023(4) 0.037(5) -0.007(4) -0.004(3) 0.002(3)
C9B 0.027(4) 0.028(4) 0.036(5) -0.015(4) -0.010(3) 0.004(3)
C10B 0.027(4) 0.027(4) 0.028(4) -0.012(3) -0.007(3) 0.003(3)
C11B 0.021(3) 0.020(3) 0.026(4) -0.004(3) -0.004(3) 0.003(3)
C12B 0.027(4) 0.025(4) 0.023(4) 0.003(3) -0.004(3) 0.005(3)
C13B 0.025(4) 0.023(4) 0.039(5) 0.000(4) 0.002(4) 0.001(3)
C14B 0.023(4) 0.020(4) 0.039(5) -0.001(3) -0.004(3) 0.001(3)
C15B 0.022(3) 0.024(4) 0.028(4) -0.008(3) -0.003(3) 0.005(3)
C16B 0.027(4) 0.022(4) 0.023(4) -0.001(3) -0.003(3) -0.001(3)
C17B 0.027(4) 0.026(4) 0.019(3) -0.002(3) -0.003(3) -0.003(3)
C18B 0.043(5) 0.027(4) 0.028(5) -0.005(4) -0.003(4) -0.006(4)
C19B 0.064(8) 0.034(6) 0.029(5) -0.007(4) -0.010(5) -0.018(5)
C20B 0.061(8) 0.040(6) 0.038(6) 0.006(5) -0.023(6) -0.024(6)
C21B 0.036(5) 0.037(5) 0.035(5) 0.008(4) -0.016(4) -0.009(4)
C22B 0.031(4) 0.025(4) 0.025(4) 0.001(3) -0.006(3) -0.007(3)

loop_
_atom_type_symbol
_atom_type_description
_atom_type_scat_dispersion_real
_atom_type_scat_dispersion_imag
_atom_type_scat_source
C C 0.0033 0.0016 'International Tables Vol C Tables 4.2.6.8 and 6.1.1.4'
H H 0.0000 0.0000 'International Tables Vol C Tables 4.2.6.8 and 6.1.1.4'
N N 0.0061 0.0033 'International Tables Vol C Tables 4.2.6.8 and 6.1.1.4'
Pt Pt -1.7033 8.3905 'International Tables Vol C Tables 4.2.6.8 and 6.1.1.4'

loop_
_diffrn_orient_matrix_type
_diffrn_orient_matrix_UB_11
_diffrn_orient_matrix_UB_12
_diffrn_orient_matrix_UB_13
_diffrn_orient_matrix_UB_21
_diffrn_orient_matrix_UB_22
_diffrn_orient_matrix_UB_23
_diffrn_orient_matrix_UB_31
_diffrn_orient_matrix_UB_32
_diffrn_orient_matrix_UB_33
'Bruker .p4p convention, for domain 1' -1.4353651e-02 8.4500559e-02 -8.3267847e-03 -1.6622100e-02 -5.3570094e-03 7.2489463e-02 9.2396267e-02 1.3525684e-02 1.5125658e-03
'Bruker .p4p convention, for domain 2' -1.5676977e-02 -8.4528930e-02 8.4140971e-03 9.1699352e-03 5.2659428e-03 -7.2477505e-02 9.3217678e-02 -1.3383412e-02 -1.5998058e-03

loop_
_geom_angle_atom_site_label_1
_geom_angle_atom_site_label_2
_geom_angle_atom_site_label_3
_geom_angle
C15A Pt1 N1A 175.7(3)
C15A Pt1 C1A 98.3(4)
N1A Pt1 C1A 81.8(4)
C15A Pt1 N3A 101.8(3)
N1A Pt1 N3A 78.0(3)
C1A Pt1 N3A 159.8(3)
C11A N1A C7A 122.0(8)
C11A N1A Pt1 120.1(6)
C7A N1A Pt1 117.7(7)
C12A N2A N3A 111.2(7)
C12A N2A C11A 130.7(8)
N3A N2A C11A 118.0(7)
C14A N3A N2A 104.4(8)
C14A N3A Pt1 144.1(7)
N2A N3A Pt1 111.4(5)
C2A C1A C6A 117.0(8)
C2A C1A Pt1 130.6(7)
C6A C1A Pt1 112.4(7)
C3A C2A C1A 121.3(9)
C3A C2A H2A 119.3
C1A C2A H2A 119.3
C2A C3A C4A 120.6(10)
C2A C3A H3A 119.7
C4A C3A H3A 119.7
C3A C4A C5A 120.3(9)
C3A C4A H4A 119.8
C5A C4A H4A 119.8
C4A C5A C6A 119.1(9)
C4A C5A H5A 120.5
C6A C5A H5A 120.5
C5A C6A C1A 121.7(9)
C5A C6A C7A 122.2(8)
C1A C6A C7A 116.1(8)
N1A C7A C8A 118.3(9)
N1A C7A C6A 112.0(8)
C8A C7A C6A 129.7(8)
C9A C8A C7A 119.2(8)
C9A C8A H8A 120.4
C7A C8A H8A 120.4
C8A C9A C10A 121.9(9)
C8A C9A H9A 119.0
C10A C9A H9A 119.0
C9A C10A C11A 116.0(9)
C9A C10A H10A 122.0
C11A C10A H10A 122.0
N1A C11A C10A 122.6(8)
N1A C11A N2A 112.4(8)
C10A C11A N2A 125.0(9)
N2A C12A C13A 107.4(9)
N2A C12A H12A 126.3
C13A C12A H12A 126.3
C12A C13A C14A 105.3(8)
C12A C13A H13A 127.4
C14A C13A H13A 127.4
N3A C14A C13A 111.6(8)
N3A C14A H14A 124.2
C13A C14A H14A 124.2
C16A C15A Pt1 175.0(9)
C15A C16A C17A 177.1(10)
C22A C17A C18A 118.0(8)
C22A C17A C16A 120.6(9)
C18A C17A C16A 121.4(9)
C19A C18A C17A 120.8(10)
C19A C18A H18A 119.6
C17A C18A H18A 119.6
C20A C19A C18A 120.9(10)
C20A C19A H19A 119.6
C18A C19A H19A 119.6
C19A C20A C21A 119.6(9)
C19A C20A H20A 120.2
C21A C20A H20A 120.2
C20A C21A C22A 120.0(10)
C20A C21A H21A 120.0
C22A C21A H21A 120.0
C21A C22A C17A 120.8(10)
C21A C22A H22A 119.6
C17A C22A H22A 119.6
C15B Pt2 C1B 97.3(4)
C15B Pt2 N1B 175.2(3)
C1B Pt2 N1B 81.7(4)
C15B Pt2 N3B 102.7(3)
C1B Pt2 N3B 159.9(3)
N1B Pt2 N3B 78.2(3)
C11B N1B C7B 122.5(8)
C11B N1B Pt2 119.6(6)
C7B N1B Pt2 117.5(6)
C12B N2B N3B 110.5(7)
C12B N2B C11B 131.1(8)
N3B N2B C11B 118.4(8)
C14B N3B N2B 105.2(8)
C14B N3B Pt2 144.2(7)
N2B N3B Pt2 110.6(5)
C2B C1B C6B 117.0(9)
C2B C1B Pt2 130.2(7)
C6B C1B Pt2 112.8(7)
C3B C2B C1B 121.2(10)
C3B C2B H2B 119.4
C1B C2B H2B 119.4
C2B C3B C4B 120.8(11)
C2B C3B H3B 119.6
C4B C3B H3B 119.6
C3B C4B C5B 120.3(10)
C3B C4B H4B 119.8
C5B C4B H4B 119.8
C4B C5B C6B 119.2(10)
C4B C5B H5B 120.4
C6B C5B H5B 120.4
C5B C6B C1B 121.3(9)
C5B C6B C7B 122.7(9)
C1B C6B C7B 115.9(8)
N1B C7B C8B 118.0(9)
N1B C7B C6B 111.8(8)
C8B C7B C6B 130.2(9)
C9B C8B C7B 120.0(9)
C9B C8B H8B 120.0
C7B C8B H8B 120.0
C8B C9B C10B 121.7(9)
C8B C9B H9B 119.2
C10B C9B H9B 119.2
C9B C10B C11B 115.8(9)
C9B C10B H10B 122.1
C11B C10B H10B 122.1
N1B C11B C10B 122.0(8)
N1B C11B N2B 113.1(8)
C10B C11B N2B 124.9(9)
N2B C12B C13B 107.6(9)
N2B C12B H12B 126.2
C13B C12B H12B 126.2
C12B C13B C14B 105.8(9)
C12B C13B H13B 127.1
C14B C13B H13B 127.1
N3B C14B C13B 110.9(9)
N3B C14B H14B 124.6
C13B C14B H14B 124.6
C16B C15B Pt2 175.0(8)
C15B C16B C17B 177.5(10)
C18B C17B C22B 118.4(9)
C18B C17B C16B 120.6(9)
C22B C17B C16B 121.0(9)
C17B C18B C19B 120.2(11)
C17B C18B H18B 119.9
C19B C18B H18B 119.9
C20B C19B C18B 120.4(11)
C20B C19B H19B 119.8
C18B C19B H19B 119.8
C19B C20B C21B 120.2(10)
C19B C20B H20B 119.9
C21B C20B H20B 119.9
C20B C21B C22B 120.1(11)
C20B C21B H21B 120.0
C22B C21B H21B 120.0
C21B C22B C17B 120.6(10)
C21B C22B H22B 119.7
C17B C22B H22B 119.7

loop_
_geom_bond_atom_site_label_1
_geom_bond_atom_site_label_2
_geom_bond_distance
Pt1 C15A 1.950(10)
Pt1 N1A 1.985(8)
Pt1 C1A 1.985(9)
Pt1 N3A 2.098(8)
N1A C11A 1.337(12)
N1A C7A 1.356(11)
N2A C12A 1.356(12)
N2A N3A 1.379(11)
N2A C11A 1.414(11)
N3A C14A 1.336(11)
C1A C2A 1.401(14)
C1A C6A 1.431(12)
C2A C3A 1.389(14)
C2A H2A 0.9500
C3A C4A 1.390(16)
C3A H3A 0.9500
C4A C5A 1.395(15)
C4A H4A 0.9500
C5A C6A 1.395(13)
C5A H5A 0.9500
C6A C7A 1.462(13)
C7A C8A 1.409(13)
C8A C9A 1.384(14)
C8A H8A 0.9500
C9A C10A 1.389(12)
C9A H9A 0.9500
C10A C11A 1.393(13)
C10A H10A 0.9500
C12A C13A 1.370(13)
C12A H12A 0.9500
C13A C14A 1.402(14)
C13A H13A 0.9500
C14A H14A 0.9500
C15A C16A 1.219(13)
C16A C17A 1.447(13)
C17A C22A 1.393(13)
C17A C18A 1.398(13)
C18A C19A 1.381(14)
C18A H18A 0.9500
C19A C20A 1.366(17)
C19A H19A 0.9500
C20A C21A 1.390(18)
C20A H20A 0.9500
C21A C22A 1.391(14)
C21A H21A 0.9500
C22A H22A 0.9500
Pt2 C15B 1.954(9)
Pt2 C1B 1.973(9)
Pt2 N1B 1.991(7)
Pt2 N3B 2.112(9)
N1B C11B 1.339(12)
N1B C7B 1.358(11)
N2B C12B 1.356(12)
N2B N3B 1.389(11)
N2B C11B 1.402(11)
N3B C14B 1.336(12)
C1B C2B 1.398(14)
C1B C6B 1.435(13)
C2B C3B 1.387(15)
C2B H2B 0.9500
C3B C4B 1.387(17)
C3B H3B 0.9500
C4B C5B 1.387(16)
C4B H4B 0.9500
C5B C6B 1.399(13)
C5B H5B 0.9500
C6B C7B 1.460(14)
C7B C8B 1.395(13)
C8B C9B 1.383(15)
C8B H8B 0.9500
C9B C10B 1.397(14)
C9B H9B 0.9500
C10B C11B 1.402(12)
C10B H10B 0.9500
C12B C13B 1.370(14)
C12B H12B 0.9500
C13B C14B 1.404(16)
C13B H13B 0.9500
C14B H14B 0.9500
C15B C16B 1.215(12)
C16B C17B 1.431(13)
C17B C18B 1.394(14)
C17B C22B 1.405(14)
C18B C19B 1.402(16)
C18B H18B 0.9500
C19B C20B 1.37(2)
C19B H19B 0.9500
C20B C21B 1.381(19)
C20B H20B 0.9500
C21B C22B 1.391(14)
C21B H21B 0.9500
C22B H22B 0.9500

loop_
_geom_torsion_atom_site_label_1
_geom_torsion_atom_site_label_2
_geom_torsion_atom_site_label_3
_geom_torsion_atom_site_label_4
_geom_torsion
C15A Pt1 N1A C11A 86(5)
C1A Pt1 N1A C11A 177.0(7)
N3A Pt1 N1A C11A -2.4(6)
C15A Pt1 N1A C7A -89(5)
C1A Pt1 N1A C7A 2.2(6)
N3A Pt1 N1A C7A -177.2(7)
C12A N2A N3A C14A -1.5(9)
C11A N2A N3A C14A -178.6(7)
C12A N2A N3A Pt1 177.2(6)
C11A N2A N3A Pt1 0.1(9)
C15A Pt1 N3A C14A 3.4(12)
N1A Pt1 N3A C14A 179.0(11)
C1A Pt1 N3A C14A 177.5(10)
C15A Pt1 N3A N2A -174.5(6)
N1A Pt1 N3A N2A 1.1(5)
C1A Pt1 N3A N2A -0.4(13)
C15A Pt1 C1A C2A -3.9(10)
N1A Pt1 C1A C2A -179.6(9)
N3A Pt1 C1A C2A -178.1(8)
C15A Pt1 C1A C6A 174.2(7)
N1A Pt1 C1A C6A -1.4(6)
N3A Pt1 C1A C6A 0.0(14)
C6A C1A C2A C3A -1.7(14)
Pt1 C1A C2A C3A 176.4(8)
C1A C2A C3A C4A 0.2(17)
C2A C3A C4A C5A 1.6(18)
C3A C4A C5A C6A -1.8(17)
C4A C5A C6A C1A 0.2(15)
C4A C5A C6A C7A -177.2(9)
C2A C1A C6A C5A 1.5(13)
Pt1 C1A C6A C5A -177.0(7)
C2A C1A C6A C7A 179.1(8)
Pt1 C1A C6A C7A 0.6(10)
C11A N1A C7A C8A 1.6(12)
Pt1 N1A C7A C8A 176.3(6)
C11A N1A C7A C6A -177.1(8)
Pt1 N1A C7A C6A -2.4(9)
C5A C6A C7A N1A 178.7(8)
C1A C6A C7A N1A 1.1(11)
C5A C6A C7A C8A 0.1(15)
C1A C6A C7A C8A -177.4(9)
N1A C7A C8A C9A -1.3(13)
C6A C7A C8A C9A 177.2(9)
C7A C8A C9A C10A -0.5(14)
C8A C9A C10A C11A 1.9(14)
C7A N1A C11A C10A -0.2(13)
Pt1 N1A C11A C10A -174.8(7)
C7A N1A C11A N2A 177.7(7)
Pt1 N1A C11A N2A 3.1(10)
C9A C10A C11A N1A -1.5(13)
C9A C10A C11A N2A -179.2(8)
C12A N2A C11A N1A -178.4(8)
N3A N2A C11A N1A -2.0(11)
C12A N2A C11A C10A -0.6(14)
N3A N2A C11A C10A 175.9(8)
N3A N2A C12A C13A 1.9(10)
C11A N2A C12A C13A 178.5(8)
N2A C12A C13A C14A -1.5(10)
N2A N3A C14A C13A 0.6(10)
Pt1 N3A C14A C13A -177.4(8)
C12A C13A C14A N3A 0.6(11)
N1A Pt1 C15A C16A -37(13)
C1A Pt1 C15A C16A -127(10)
N3A Pt1 C15A C16A 51(10)
Pt1 C15A C16A C17A -52(27)
C15A C16A C17A C22A -91(20)
C15A C16A C17A C18A 87(20)
C22A C17A C18A C19A 1.4(15)
C16A C17A C18A C19A -176.2(9)
C17A C18A C19A C20A 0.3(16)
C18A C19A C20A C21A -1.3(17)
C19A C20A C21A C22A 0.4(17)
C20A C21A C22A C17A 1.3(17)
C18A C17A C22A C21A -2.2(15)
C16A C17A C22A C21A 175.4(10)
C15B Pt2 N1B C11B 99(4)
C1B Pt2 N1B C11B 177.9(7)
N3B Pt2 N1B C11B -2.4(6)
C15B Pt2 N1B C7B -75(4)
C1B Pt2 N1B C7B 4.6(6)
N3B Pt2 N1B C7B -175.7(7)
C12B N2B N3B C14B -0.8(9)
C11B N2B N3B C14B -178.2(7)
C12B N2B N3B Pt2 -179.8(6)
C11B N2B N3B Pt2 2.9(9)
C15B Pt2 N3B C14B 6.2(11)
C1B Pt2 N3B C14B -177.8(10)
N1B Pt2 N3B C14B -178.6(11)
C15B Pt2 N3B N2B -175.5(5)
C1B Pt2 N3B N2B 0.5(12)
N1B Pt2 N3B N2B -0.3(5)
C15B Pt2 C1B C2B -7.0(9)
N1B Pt2 C1B C2B 177.7(9)
N3B Pt2 C1B C2B 176.9(8)
C15B Pt2 C1B C6B 172.4(6)
N1B Pt2 C1B C6B -2.8(6)
N3B Pt2 C1B C6B -3.7(13)
C6B C1B C2B C3B -2.3(15)
Pt2 C1B C2B C3B 177.0(8)
C1B C2B C3B C4B 0.4(18)
C2B C3B C4B C5B 1.5(19)
C3B C4B C5B C6B -1.3(18)
C4B C5B C6B C1B -0.7(15)
C4B C5B C6B C7B -178.6(10)
C2B C1B C6B C5B 2.5(13)
Pt2 C1B C6B C5B -177.0(7)
C2B C1B C6B C7B -179.5(8)
Pt2 C1B C6B C7B 1.0(10)
C11B N1B C7B C8B 1.1(12)
Pt2 N1B C7B C8B 174.1(6)
C11B N1B C7B C6B -178.2(7)
Pt2 N1B C7B C6B -5.1(9)
C5B C6B C7B N1B -179.5(8)
C1B C6B C7B N1B 2.6(11)
C5B C6B C7B C8B 1.4(15)
C1B C6B C7B C8B -176.5(9)
N1B C7B C8B C9B -0.5(13)
C6B C7B C8B C9B 178.6(9)
C7B C8B C9B C10B 0.6(14)
C8B C9B C10B C11B -1.1(14)
C7B N1B C11B C10B -1.7(13)
Pt2 N1B C11B C10B -174.6(7)
C7B N1B C11B N2B 177.5(7)
Pt2 N1B C11B N2B 4.6(10)
C9B C10B C11B N1B 1.6(13)
C9B C10B C11B N2B -177.4(8)
C12B N2B C11B N1B 178.5(8)
N3B N2B C11B N1B -4.8(11)
C12B N2B C11B C10B -2.4(15)
N3B N2B C11B C10B 174.3(8)
N3B N2B C12B C13B 0.9(10)
C11B N2B C12B C13B 177.8(8)
N2B C12B C13B C14B -0.6(10)
N2B N3B C14B C13B 0.4(10)
Pt2 N3B C14B C13B 178.8(8)
C12B C13B C14B N3B 0.1(11)
C1B Pt2 C15B C16B -100(10)
N1B Pt2 C15B C16B -21(13)
N3B Pt2 C15B C16B 79(10)
Pt2 C15B C16B C17B -73(27)
C15B C16B C17B C18B -100(23)
C15B C16B C17B C22B 78(23)
C22B C17B C18B C19B -2.1(15)
C16B C17B C18B C19B 176.3(10)
C17B C18B C19B C20B 0.9(17)
C18B C19B C20B C21B 0.9(19)
C19B C20B C21B C22B -1.3(18)
C20B C21B C22B C17B 0.0(16)
C18B C17B C22B C21B 1.7(14)
C16B C17B C22B C21B -176.7(9)
